data_2005179
loop_
_publ_author_name
'Tebbe, K.-F.'
'Gilles, T.'
'Conrad, F.'
'Tyrra, W.'

_publ_contact_author
;       Prof. Dr. K.-F. Tebbe
        Institut f\"ur Anorganische Chemie
        Universit\"at zu K\"oln
        Greinstra\&se 6
        D-50939 K\"oln
        Germany
;
_publ_section_title
;
 Bis(triphenylphosphin)iminium-Tetrakis(pentafluorphenyl)gallat
;
_journal_issue 7
_journal_name_full 'Acta Crystallographica Section C'
_journal_page_first 1663
_journal_page_last 1666
_journal_paper_doi 10.1107/S0108270196001321
_journal_volume 52
_journal_year 1996
_chemical_formula_iupac '(C36 H30 N P2) [Ga (C6 F5)4]'
_chemical_formula_moiety 'C36 H30 N P2 1+, C24 F20 Ga 1-'
_chemical_formula_structural '(N (P (C6 H5)3)2) 1+, (Ga (C6 F5)4) 1-'
_chemical_formula_sum 'C60 H30 F20 Ga N P2'
_chemical_formula_weight 1276.54(6)
_chemical_melting_point 448
_chemical_name_common
;
 PNP tetrakis(pentafluorphenyl)gallat
;
_chemical_name_systematic
;
Bis(triphenylphosphin)iminium tetrakis(pentafluorphenyl)gallat
;
_space_group_IT_number 14
_symmetry_cell_setting monoclinic
_symmetry_space_group_name_Hall '-P 2yn'
_symmetry_space_group_name_H-M 'P 1 21/n 1'
_audit_creation_method SHELXL
_cell_angle_alpha 90
_cell_angle_beta 100.01(2)
_cell_angle_gamma 90
_cell_formula_units_Z 4
_cell_length_a 13.473(2)
_cell_length_b 25.444(4)
_cell_length_c 16.158(4)
_cell_measurement_reflns_used 24
_cell_measurement_temperature 293(2)
_cell_measurement_theta_max 12.88
_cell_measurement_theta_min 3.20
_cell_volume 5454.8(18)
_computing_cell_refinement 'CAD-4 Software'
_computing_data_collection 'CAD-4 Software (Enraf-Nonius, 1989)'
_computing_data_reduction 'MolEN (Fair, 1990)'
_computing_molecular_graphics 'SCHAKAL92 (Keller, 1992), ORTEP (Davenport, Hall & Dreissig, 1990)'
_computing_publication_material 'ORFFE4 (Busing et al., 1976), PARST95 (Nardelli, 1995)'
_computing_structure_refinement 'SHELXL93 (Sheldrick, 1993)'
_computing_structure_solution 'SIR92 (Altomare, Cascarano, Giacovazzo & Guagliardi, 1994)'
_diffrn_ambient_temperature 293(2)
_diffrn_measurement_device 'Enraf-Nonius CAD4 diffractometer'
_diffrn_measurement_method \w/\q
_diffrn_radiation_monochromator Graphit
_diffrn_radiation_source R\"ontgenr\"ohre
_diffrn_radiation_type 'Mo K\a'
_diffrn_radiation_wavelength 0.71069
_diffrn_reflns_av_R_equivalents 0.0854
_diffrn_reflns_av_sigmaI/netI 0.2054
_diffrn_reflns_limit_h_max 14
_diffrn_reflns_limit_h_min 0
_diffrn_reflns_limit_k_max 26
_diffrn_reflns_limit_k_min 0
_diffrn_reflns_limit_l_max 16
_diffrn_reflns_limit_l_min -17
_diffrn_reflns_number 6990
_diffrn_reflns_theta_max 21.98
_diffrn_reflns_theta_min 2.05
_diffrn_standards_decay_% 0.7
_diffrn_standards_interval_time 120
_diffrn_standards_number 3
_exptl_absorpt_coefficient_mu 0.673
_exptl_absorpt_correction_T_max 0.9992
_exptl_absorpt_correction_T_min 0.9798
_exptl_absorpt_correction_type 'empirisch \"uber \y-Scans'
_exptl_crystal_colour farblos
_exptl_crystal_density_diffrn 1.554
_exptl_crystal_description Polyeder
_exptl_crystal_F_000 2552
_exptl_crystal_size_max 0.23
_exptl_crystal_size_mid 0.20
_exptl_crystal_size_min 0.15
_refine_diff_density_max 0.293
_refine_diff_density_min -0.303
_refine_ls_extinction_coef 0.00043(7)
_refine_ls_extinction_method 'SHELXL93 (Sheldrick, 1993)'
_refine_ls_goodness_of_fit_all 0.986
_refine_ls_goodness_of_fit_obs 1.218
_refine_ls_hydrogen_treatment
;
 Die H-Lagen wurden mit HFIX43 streng geometrisch berechnet und
 mit einem gemeinsamen isotropen Temperaturkoeffizienten verfeinert
;
_refine_ls_matrix_type full
_refine_ls_number_parameters 759
_refine_ls_number_reflns 6316
_refine_ls_number_restraints 0
_refine_ls_restrained_S_all 1.047
_refine_ls_restrained_S_obs 1.218
_refine_ls_R_factor_all 0.2127
_refine_ls_R_factor_obs 0.0741
_refine_ls_shift/esd_max 0.000
_refine_ls_shift/esd_mean 0.000
_refine_ls_structure_factor_coef Fsqd
_refine_ls_weighting_details 'w = 1/[\s^2^(Fo^2^)]'
_refine_ls_weighting_scheme calc
_refine_ls_wR_factor_all 0.0871
_refine_ls_wR_factor_obs 0.0607
_reflns_number_observed 2872
_reflns_number_total 6661
_reflns_observed_criterion >2sigma(I)
_cod_data_source_file sk1002.cif
_cod_data_source_block a
_cod_depositor_comments
;
The following automatic conversions were performed:

'_refine_ls_weighting_scheme' value 'calc w = 1/[\s^2^(Fo^2^)]' was
changed to 'calc'. New tag '_refine_ls_weighting_details' was
created. The value of the new tag was set to 'w = 1/[\s^2^(Fo^2^)]'.

Automatic conversion script
Id: cif_fix_values 3143 2015-03-26 13:38:13Z robertas 
;
_cod_original_sg_symbol_H-M 'P 21/n'
_cod_database_code 2005179

loop_
_symmetry_equiv_pos_as_xyz
'x, y, z'
'-x+1/2, y+1/2, -z+1/2'
'-x, -y, -z'
'x-1/2, -y-1/2, z-1/2'

loop_
_atom_site_aniso_label
_atom_site_aniso_U_11
_atom_site_aniso_U_22
_atom_site_aniso_U_33
_atom_site_aniso_U_12
_atom_site_aniso_U_13
_atom_site_aniso_U_23
N 0.057(5) 0.037(5) 0.041(5) 0.024(4) 0.004(4) 0.004(4)
P1 0.051(2) 0.044(2) 0.050(2) 0.009(2) 0.0076(15) 0.007(2)
C111 0.061(8) 0.043(7) 0.037(7) 0.004(7) 0.000(6) 0.014(6)
C112 0.049(8) 0.075(10) 0.109(10) 0.000(7) 0.010(7) -0.014(8)
C113 0.094(11) 0.073(10) 0.095(10) -0.014(9) -0.019(9) -0.007(8)
C114 0.062(10) 0.103(13) 0.108(11) -0.020(10) 0.015(8) 0.026(10)
C115 0.058(9) 0.110(12) 0.069(9) 0.020(9) 0.012(7) 0.016(9)
C116 0.055(7) 0.060(8) 0.055(7) 0.017(7) 0.008(6) -0.003(6)
C121 0.058(7) 0.040(7) 0.039(7) 0.023(6) 0.001(6) -0.001(6)
C122 0.068(8) 0.070(9) 0.052(8) -0.001(6) -0.007(7) -0.013(8)
C123 0.059(8) 0.118(12) 0.050(9) -0.006(8) 0.012(7) -0.001(9)
C124 0.059(9) 0.137(15) 0.062(10) -0.003(9) -0.015(8) -0.022(10)
C125 0.146(12) 0.041(8) 0.121(12) -0.025(8) 0.007(11) -0.028(10)
C126 0.103(9) 0.048(8) 0.063(9) 0.009(7) 0.004(7) -0.004(7)
C131 0.056(7) 0.063(7) 0.041(7) 0.019(7) 0.001(7) 0.017(6)
C132 0.071(10) 0.138(12) 0.072(9) 0.028(8) 0.012(7) 0.053(8)
C133 0.098(12) 0.172(15) 0.132(14) 0.064(11) 0.011(11) 0.106(11)
C134 0.181(18) 0.100(12) 0.119(13) 0.039(13) 0.040(14) 0.074(9)
C135 0.134(14) 0.101(12) 0.108(12) 0.033(10) 0.066(11) 0.051(9)
C136 0.066(9) 0.085(10) 0.110(11) 0.031(7) 0.028(8) 0.050(8)
P2 0.049(2) 0.038(2) 0.050(2) 0.0049(15) 0.0076(15) 0.000(2)
C211 0.050(7) 0.048(7) 0.037(7) 0.002(6) -0.003(6) -0.007(5)
C212 0.037(7) 0.069(8) 0.058(8) 0.008(6) 0.014(7) 0.007(7)
C213 0.079(9) 0.072(9) 0.057(9) -0.010(7) 0.000(8) 0.001(7)
C214 0.100(11) 0.071(9) 0.056(9) 0.013(8) 0.027(8) 0.016(7)
C215 0.075(9) 0.073(9) 0.079(9) -0.018(7) 0.034(8) 0.019(8)
C216 0.038(7) 0.042(7) 0.077(9) -0.007(5) -0.003(6) 0.004(6)
C221 0.037(6) 0.047(7) 0.048(7) 0.005(5) 0.017(5) -0.002(6)
C222 0.070(8) 0.048(7) 0.055(8) 0.001(6) 0.016(6) 0.001(7)
C223 0.080(8) 0.068(9) 0.058(8) 0.008(7) 0.009(6) -0.006(8)
C224 0.079(9) 0.069(9) 0.081(10) -0.003(7) 0.027(8) -0.036(8)
C225 0.094(9) 0.042(8) 0.092(10) 0.015(6) 0.029(9) -0.003(8)
C226 0.066(8) 0.053(8) 0.062(8) 0.004(7) 0.004(6) -0.009(7)
C231 0.038(7) 0.034(6) 0.059(7) -0.011(6) 0.011(5) 0.012(6)
C232 0.047(8) 0.058(9) 0.088(9) -0.001(6) 0.011(7) 0.009(7)
C233 0.079(10) 0.069(9) 0.116(10) -0.011(9) 0.013(9) -0.006(8)
C234 0.058(10) 0.111(13) 0.103(10) -0.039(10) 0.002(8) 0.011(10)
C235 0.037(8) 0.092(11) 0.156(13) 0.003(8) 0.022(8) 0.017(10)
C236 0.053(8) 0.040(7) 0.123(10) 0.012(7) 0.022(8) -0.001(7)
Ga 0.0405(7) 0.0408(7) 0.0490(7) 0.0029(7) 0.0055(5) 0.0021(6)
C11 0.029(6) 0.042(7) 0.037(6) -0.005(5) 0.006(5) 0.010(5)
C12 0.067(8) 0.039(7) 0.040(7) -0.010(6) 0.012(6) 0.014(5)
F12 0.059(4) 0.066(4) 0.071(4) 0.003(3) -0.006(3) 0.026(3)
C13 0.039(8) 0.068(9) 0.056(8) 0.001(7) -0.012(6) 0.007(7)
F13 0.049(4) 0.120(5) 0.098(5) 0.006(4) -0.015(3) 0.021(4)
C14 0.055(8) 0.061(9) 0.058(8) -0.009(7) 0.002(7) -0.004(7)
F14 0.054(4) 0.115(5) 0.098(5) -0.031(4) 0.010(4) -0.006(4)
C15 0.073(9) 0.022(6) 0.072(9) 0.003(7) 0.025(7) 0.010(6)
F15 0.080(4) 0.058(4) 0.096(5) -0.009(3) 0.009(3) 0.015(4)
C16 0.040(7) 0.043(7) 0.044(7) 0.002(6) 0.014(6) 0.000(6)
F16 0.049(4) 0.050(4) 0.084(4) 0.004(3) -0.002(3) 0.023(3)
C21 0.040(6) 0.032(6) 0.047(7) 0.000(5) 0.007(5) -0.002(6)
C22 0.054(7) 0.038(7) 0.052(8) -0.017(6) -0.002(6) 0.002(7)
F22 0.114(5) 0.045(4) 0.072(4) 0.002(4) 0.026(4) 0.016(3)
C23 0.069(7) 0.077(9) 0.017(6) -0.010(7) 0.011(6) 0.006(7)
F23 0.123(5) 0.100(5) 0.072(4) 0.002(4) 0.039(4) 0.028(4)
C24 0.055(7) 0.060(9) 0.060(9) -0.002(7) 0.011(7) -0.036(8)
F24 0.087(4) 0.099(5) 0.060(4) 0.008(4) 0.021(3) -0.018(4)
C25 0.055(7) 0.039(7) 0.049(8) -0.001(6) 0.001(6) 0.012(7)
F25 0.108(5) 0.059(4) 0.082(4) -0.002(4) 0.020(4) -0.022(4)
C26 0.044(7) 0.068(9) 0.029(7) 0.004(6) 0.013(5) 0.002(7)
F26 0.085(4) 0.055(4) 0.055(4) 0.005(3) 0.014(3) 0.010(3)
C31 0.042(7) 0.037(6) 0.053(8) -0.001(5) 0.009(6) 0.000(6)
C32 0.049(8) 0.039(7) 0.074(9) -0.006(6) 0.016(8) 0.008(7)
F32 0.073(4) 0.111(5) 0.059(4) 0.016(4) 0.019(3) -0.005(4)
C33 0.097(11) 0.064(9) 0.053(9) 0.003(8) 0.001(9) 0.009(8)
F33 0.115(6) 0.164(7) 0.066(5) 0.003(5) 0.001(4) 0.008(5)
C34 0.074(10) 0.054(8) 0.069(10) 0.005(7) -0.029(9) 0.027(8)
F34 0.088(5) 0.154(6) 0.108(5) 0.022(5) -0.044(4) 0.029(5)
C35 0.042(8) 0.069(8) 0.091(10) 0.021(7) 0.000(8) 0.003(8)
F35 0.053(4) 0.132(6) 0.154(6) 0.036(4) -0.013(4) 0.002(5)
C36 0.053(9) 0.050(7) 0.076(10) -0.005(7) 0.001(8) -0.001(7)
F36 0.053(4) 0.116(5) 0.094(5) 0.023(4) 0.012(4) -0.007(4)
C41 0.065(7) 0.033(6) 0.044(7) 0.001(7) 0.006(6) -0.007(5)
C42 0.065(9) 0.052(9) 0.059(8) 0.014(7) 0.007(7) -0.009(7)
F42 0.076(4) 0.079(5) 0.100(5) 0.027(4) 0.026(4) -0.017(4)
C43 0.113(13) 0.065(11) 0.065(9) 0.046(10) -0.004(9) -0.009(8)
F43 0.170(7) 0.091(5) 0.117(6) 0.066(5) 0.003(5) -0.039(4)
C44 0.150(16) 0.035(9) 0.068(10) 0.018(10) -0.019(10) -0.008(7)
F44 0.215(8) 0.050(4) 0.131(6) 0.000(5) -0.047(5) -0.028(4)
C45 0.102(13) 0.053(10) 0.084(10) -0.035(9) -0.021(9) -0.010(8)
F45 0.148(7) 0.086(5) 0.131(6) -0.072(5) -0.013(5) 0.008(4)
C46 0.055(9) 0.054(9) 0.048(8) -0.008(7) -0.011(6) -0.007(7)
F46 0.060(4) 0.087(5) 0.113(5) -0.027(4) 0.011(4) -0.006(4)

loop_
_atom_site_label
_atom_site_occupancy
_atom_site_fract_x
_atom_site_fract_y
_atom_site_fract_z
_atom_site_U_iso_or_equiv
_atom_site_thermal_displace_type
_atom_site_calc_flag
_atom_site_refinement_flags
_atom_site_type_symbol
N 1 .6574(5) -.0440(2) .7513(4) .046(2) Uani d . N
P1 1 .5804(2) .00129(10) .7552(2) .0484(7) Uani d . P
C111 1 .4547(7) -.0222(4) .7529(6) .048(3) Uani d . C
C112 1 .4317(8) -.0707(4) .7203(6) .078(4) Uani d . C
H112 1 .4797(8) -.0902(4) .6987(6) .072(6) Uiso calc R H
C113 1 .3346(10) -.0913(5) .7193(7) .091(4) Uani d . C
H113 1 .3197(10) -0.1254(5) .7005(7) .072(6) Uiso calc R H
C114 1 .2634(9) -.0618(5) .7454(8) .091(5) Uani d . C
H114 1 .1993(9) -.0758(5) .7434(8) .072(6) Uiso calc R H
C115 1 .2823(9) -.0120(5) .7746(6) .079(4) Uani d . C
H115 1 .2326(9) .0082(5) .7924(6) .072(6) Uiso calc R H
C116 1 .3796(8) .0072(4) .7767(5) .057(3) Uani d . C
H116 1 .3940(8) .0414(4) .7951(5) .072(6) Uiso calc R H
C121 1 .6090(7) .0411(4) .8486(6) .046(3) Uani d . C
C122 1 .5994(7) .0182(4) .9249(7) .065(3) Uani d . C
H122 1 .5727(7) -.0155(4) .9257(7) .072(6) Uiso calc R H
C123 1 .6288(8) .0447(5) .9990(7) .076(4) Uani d . C
H123 1 .6199(8) .0296(5) 1.0497(7) .072(6) Uiso calc R H
C124 1 .6714(8) .0937(5) .9980(7) .089(4) Uani d . C
H124 1 .6950(8) .1113(5) 1.0479(7) .072(6) Uiso calc R H
C125 1 .6786(9) .1159(4) .9228(9) .105(5) Uani d . C
H125 1 .7056(9) .1495(4) .9221(9) .072(6) Uiso calc R H
C126 1 .6475(8) .0906(4) .8483(6) .073(3) Uani d . C
H126 1 .6525(8) .1070(4) .7977(6) .072(6) Uiso calc R H
C131 1 .5838(9) .0434(3) .6670(5) .054(3) Uani d . C
C132 1 .4990(8) .0675(5) .6261(6) .094(4) Uani d . C
H132 1 .4375(8) .0606(5) .6426(6) .072(6) Uiso calc R H
C133 1 .5024(10) .1019(5) .5613(9) .135(6) Uani d . C
H133 1 .4437(10) .1173(5) .5328(9) .072(6) Uiso calc R H
C134 1 .5941(12) .1131(5) .5392(8) .132(6) Uani d . C
H134 1 .5982(12) .1372(5) .4967(8) .072(6) Uiso calc R H
C135 1 .6771(10) .0894(5) .5791(8) .109(5) Uani d . C
H135 1 .7388(10) .0965(5) .5632(8) .072(6) Uiso calc R H
C136 1 .6728(8) .0545(4) .6433(7) .085(4) Uani d . C
H136 1 .7315(8) .0385(4) .6706(7) .072(6) Uiso calc R H
P2 1 .7278(2) -.08716(9) .8029(2) .0459(7) Uani d . P
C211 1 .6860(7) -0.1099(3) .8954(6) .046(3) Uani d . C
C212 1 .7381(6) -.0985(3) .9745(6) .054(3) Uani d . C
H212 1 .7987(6) -.0802(3) .9801(6) .072(6) Uiso calc R H
C213 1 .7015(8) -0.1139(4) 1.0461(6) .071(3) Uani d . C
H213 1 .7385(8) -0.1067(4) 1.0991(6) .072(6) Uiso calc R H
C214 1 .6115(9) -0.1396(4) 1.0390(7) .074(4) Uani d . C
H214 1 .5861(9) -0.1487(4) 1.0870(7) .072(6) Uiso calc R H
C215 1 .5576(7) -0.1523(4) .9598(7) .073(3) Uani d . C
H215 1 .4974(7) -0.1709(4) .9545(7) .072(6) Uiso calc R H
C216 1 .5952(7) -0.1367(3) .8888(6) .054(3) Uani d . C
H216 1 .5588(7) -0.1444(3) .8359(6) .072(6) Uiso calc R H
C221 1 .7297(6) -0.1428(4) .7345(6) .043(3) Uani d . C
C222 1 .7164(6) -0.1348(4) .6491(6) .057(3) Uani d . C
H222 1 .7047(6) -0.1012(4) .6270(6) .072(6) Uiso calc R H
C223 1 .7204(7) -0.1775(4) .5964(6) .069(3) Uani d . C
H223 1 .7100(7) -0.1728(4) .5384(6) .072(6) Uiso calc R H
C224 1 .7402(7) -0.2271(4) .6309(7) .075(4) Uani d . C
H224 1 .7447(7) -0.2556(4) .5956(7) .072(6) Uiso calc R H
C225 1 .7529(7) -0.2348(4) .7150(7) .074(4) Uani d . C
H225 1 .7636(7) -0.2686(4) .7365(7) .072(6) Uiso calc R H
C226 1 .7501(7) -0.1928(4) .7696(6) .061(3) Uani d . C
H226 1 .7614(7) -0.1978(4) .8275(6) .072(6) Uiso calc R H
C231 1 .8548(7) -.0640(4) .8336(5) .043(3) Uani d . C
C232 1 .8692(7) -.0127(4) .8601(6) .065(3) Uani d . C
H232 1 .8140(7) .0093(4) .8597(6) .072(6) Uiso calc R H
C233 1 .9650(9) .0060(4) .8869(7) .088(4) Uani d . C
H233 1 .9746(9) .0407(4) .9046(7) .072(6) Uiso calc R H
C234 1 1.0458(9) -.0260(5) .8878(7) .092(4) Uani d . C
H234 1 1.1104(9) -.0131(5) .9066(7) .072(6) Uiso calc R H
C235 1 1.0334(8) -.0760(5) .8619(7) .094(4) Uani d . C
H235 1 1.0892(8) -.0976(5) .8624(7) .072(6) Uiso calc R H
C236 1 .9373(8) -.0955(4) .8343(6) .071(3) Uani d . C
H236 1 .9288(8) -0.1302(4) .8161(6) .072(6) Uiso calc R H
Ga 1 .08660(7) .16550(4) .64835(6) .0437(3) Uani d . Ga
C11 1 .2228(6) .1975(3) .6474(5) .036(2) Uani d . C
C12 1 .3052(8) .1785(3) .6985(6) .048(3) Uani d . C
F12 1 .2970(3) .1355(2) .7465(3) .068(2) Uani d . F
C13 1 .4008(8) .2008(4) .7074(6) .057(3) Uani d . C
F13 1 .4793(4) .1788(2) .7596(3) .093(2) Uani d . F
C14 1 .4151(8) .2439(4) .6622(6) .059(3) Uani d . C
F14 1 .5059(4) .2668(2) .6694(3) .089(2) Uani d . F
C15 1 .3344(9) .2656(3) .6111(6) .054(3) Uani d . C
F15 1 .3462(4) .3096(2) .5678(3) .079(2) Uani d . F
C16 1 .2411(7) .2425(4) .6068(5) .041(3) Uani d . C
F16 1 .1646(3) .2674(2) .5531(3) .063(2) Uani d . F
C21 1 .0573(6) .1873(4) .7595(5) .040(3) Uani d . C
C22 1 .0508(6) .1575(4) .8296(6) .050(3) Uani d . C
F22 1 .0691(4) .1050(2) .8254(3) .076(2) Uani d . F
C23 1 .0308(7) .1771(4) .9049(6) .054(3) Uani d . C
F23 1 .0257(4) .1432(2) .9689(3) .096(2) Uani d . F
C24 1 .0176(7) .2303(4) .9138(7) .058(3) Uani d . C
F24 1 .0000(4) .2485(2) .9864(3) .081(2) Uani d . F
C25 1 .0252(7) .2612(4) .8469(7) .049(3) Uani d . C
F25 1 .0140(4) .3137(2) .8575(3) .083(2) Uani d . F
C26 1 .0442(6) .2402(4) .7738(6) .047(3) Uani d . C
F26 1 .0517(4) .2754(2) .7116(3) .065(2) Uani d . F
C31 1 -.0197(7) .1903(3) .5543(6) .044(3) Uani d . C
C32 1 -.0044(8) .1840(3) .4735(8) .053(3) Uani d . C
F32 1 .0820(4) .1632(2) .4587(3) .080(2) Uani d . F
C33 1 -.0751(11) .1962(4) .4037(7) .073(4) Uani d . C
F33 1 -.0576(4) .1881(3) .3252(4) .117(3) Uani d . F
C34 1 -0.1645(10) .2162(4) .4153(8) .071(4) Uani d . C
F34 1 -0.2354(4) .2289(2) .3472(4) .124(3) Uani d . F
C35 1 -0.1851(8) .2232(4) .4934(9) .069(4) Uani d . C
F35 1 -0.2751(4) .2432(2) .5045(4) .117(2) Uani d . F
C36 1 -0.1123(9) .2099(4) .5604(7) .061(3) Uani d . C
F36 1 -0.1383(4) .2172(2) .6371(4) .088(2) Uani d . F
C41 1 .0872(8) .0862(3) .6303(5) .048(3) Uani d . C
C42 1 .1568(8) .0617(4) .5952(6) .059(3) Uani d . C
F42 1 .2392(4) .0869(2) .5765(3) .084(2) Uani d . F
C43 1 .1538(10) .0092(5) .5747(7) .083(4) Uani d . C
F43 1 .2243(5) -.0154(2) .5417(4) .129(3) Uani d . F
C44 1 .0711(13) -.0187(5) .5933(8) .089(5) Uani d . C
F44 1 .0649(5) -.0708(2) .5754(4) .141(3) Uani d . F
C45 1 -.0033(10) .0045(5) .6269(7) .084(4) Uani d . C
F45 1 -.0819(5) -.0230(2) .6429(4) .126(3) Uani d . F
C46 1 .0072(8) .0564(5) .6449(6) .055(3) Uani d . C
F46 1 -.0691(4) .0801(2) .6743(3) .087(2) Uani d . F

loop_
_atom_type_symbol
_atom_type_description
_atom_type_scat_dispersion_real
_atom_type_scat_dispersion_imag
_atom_type_scat_source
Ga Ga 0.2307 1.6083 'International Tables Vol C Tables 4.2.6.8 and 6.1.1.4'
P P 0.1023 0.0942 'International Tables Vol C Tables 4.2.6.8 and 6.1.1.4'
F F 0.0171 0.0103 'International Tables Vol C Tables 4.2.6.8 and 6.1.1.4'
N N 0.0061 0.0033 'International Tables Vol C Tables 4.2.6.8 and 6.1.1.4'
C C 0.0033 0.0016 'International Tables Vol C Tables 4.2.6.8 and 6.1.1.4'
H H 0.0000 0.0000 'International Tables Vol C Tables 4.2.6.8 and 6.1.1.4'

loop_
_geom_angle_atom_site_label_1
_geom_angle_atom_site_label_2
_geom_angle_atom_site_label_3
_geom_angle
_geom_angle_publ_flag
P1 N P2 146.2(4) yes
N P1 C131 107.6(4) yes
N P1 C111 112.7(4) yes
C131 P1 C111 109.8(5) yes
N P1 C121 113.7(4) yes
C131 P1 C121 107.4(5) yes
C111 P1 C121 105.6(5) yes
C112 C111 C116 118.4(10) no
C112 C111 P1 117.6(9) no
C116 C111 P1 123.8(9) no
C111 C112 C113 119.5(11) no
C114 C113 C112 120.2(12) no
C113 C114 C115 121.9(13) no
C114 C115 C116 116.9(12) no
C111 C116 C115 122.8(10) no
C126 C121 C122 119.1(9) no
C126 C121 P1 122.8(9) no
C122 C121 P1 117.9(9) no
C123 C122 C121 120.7(10) no
C122 C123 C124 119.6(12) no
C125 C124 C123 118.9(12) no
C124 C125 C126 122.2(12) no
C121 C126 C125 119.4(10) no
C136 C131 C132 118.7(10) no
C136 C131 P1 119.8(9) no
C132 C131 P1 121.3(9) no
C131 C132 C133 121.4(11) no
C132 C133 C134 118.8(13) no
C135 C134 C133 119.7(14) no
C134 C135 C136 121.0(13) no
C131 C136 C135 120.3(11) no
N P2 C211 114.6(4) yes
N P2 C231 111.8(4) yes
C211 P2 C231 107.4(4) yes
N P2 C221 107.0(4) yes
C211 P2 C221 107.4(4) yes
C231 P2 C221 108.3(4) yes
C212 C211 C216 118.3(9) no
C212 C211 P2 121.7(8) no
C216 C211 P2 119.9(8) no
C211 C212 C213 121.0(9) no
C214 C213 C212 120.2(10) no
C213 C214 C215 120.1(11) no
C216 C215 C214 119.0(10) no
C215 C216 C211 121.4(9) no
C222 C221 C226 121.5(9) no
C222 C221 P2 119.1(8) no
C226 C221 P2 119.3(8) no
C221 C222 C223 119.3(9) no
C222 C223 C224 119.4(10) no
C225 C224 C223 121.1(11) no
C224 C225 C226 120.8(10) no
C225 C226 C221 117.8(9) no
C236 C231 C232 118.9(9) no
C236 C231 P2 122.8(8) no
C232 C231 P2 118.2(8) no
C233 C232 C231 120.0(10) no
C234 C233 C232 120.2(12) no
C235 C234 C233 120.7(12) no
C234 C235 C236 120.0(12) no
C231 C236 C235 120.2(10) no
C21 Ga C31 111.8(4) yes
C21 Ga C11 102.6(3) yes
C31 Ga C11 113.6(4) yes
C21 Ga C41 114.4(4) yes
C31 Ga C41 102.9(4) yes
C11 Ga C41 111.9(4) yes
C12 C11 C16 113.3(8) no
C12 C11 Ga 120.3(7) no
C16 C11 Ga 125.8(7) no
C11 C12 F12 119.8(9) no
C11 C12 C13 124.4(9) no
F12 C12 C13 115.8(10) no
C14 C13 F13 120.2(10) no
C14 C13 C12 119.4(10) no
F13 C13 C12 120.3(10) no
F14 C14 C13 121.3(11) no
F14 C14 C15 119.7(10) no
C13 C14 C15 118.9(10) no
F15 C15 C14 119.9(10) no
F15 C15 C16 121.2(10) no
C14 C15 C16 118.8(9) no
C11 C16 C15 125.0(9) no
C11 C16 F16 120.7(9) no
C15 C16 F16 114.2(9) no
C22 C21 C26 111.7(8) no
C22 C21 Ga 129.8(7) no
C26 C21 Ga 118.4(7) no
F22 C22 C21 117.5(9) no
F22 C22 C23 117.5(9) no
C21 C22 C23 125.0(9) no
F23 C23 C24 121.3(10) no
F23 C23 C22 119.0(10) no
C24 C23 C22 119.7(10) no
F24 C24 C25 123.7(11) no
F24 C24 C23 119.0(11) no
C25 C24 C23 117.3(10) no
C24 C25 F25 116.5(10) no
C24 C25 C26 121.0(10) no
F25 C25 C26 122.5(10) no
C25 C26 F26 115.5(10) no
C25 C26 C21 125.3(9) no
F26 C26 C21 119.2(9) no
C36 C31 C32 113.8(9) no
C36 C31 Ga 127.2(9) no
C32 C31 Ga 118.9(8) no
F32 C32 C31 119.8(11) no
F32 C32 C33 116.2(11) no
C31 C32 C33 124.0(10) no
F33 C33 C34 119.7(13) no
F33 C33 C32 121.9(13) no
C34 C33 C32 118.4(12) no
C35 C34 C33 120.9(12) no
C35 C34 F34 119.6(14) no
C33 C34 F34 119.5(13) no
C34 C35 F35 120.5(13) no
C34 C35 C36 118.1(11) no
F35 C35 C36 121.4(12) no
F36 C36 C31 120.0(11) no
F36 C36 C35 115.1(11) no
C31 C36 C35 124.9(11) no
C42 C41 C46 116.5(9) no
C42 C41 Ga 123.1(9) no
C46 C41 Ga 120.0(9) no
C41 C42 F42 122.3(11) no
C41 C42 C43 124.4(12) no
F42 C42 C43 113.3(12) no
F43 C43 C42 124.3(14) no
F43 C43 C44 120.1(14) no
C42 C43 C44 115.6(13) no
C45 C44 F44 119.2(16) no
C45 C44 C43 122.6(13) no
F44 C44 C43 118.2(15) no
F45 C45 C44 121.2(14) no
F45 C45 C46 121.8(14) no
C44 C45 C46 117.0(13) no
F46 C46 C45 117.1(12) no
F46 C46 C41 118.9(11) no
C45 C46 C41 123.9(11) no

loop_
_geom_bond_atom_site_label_1
_geom_bond_atom_site_label_2
_geom_bond_distance
_geom_bond_publ_flag
N P1 1.560(6) yes
N P2 1.588(6) yes
P1 C131 1.790(8) yes
P1 C111 1.790(9) yes
P1 C121 1.803(9) yes
C111 C112 1.357(10) no
C111 C116 1.365(10) no
C112 C113 1.406(12) no
C113 C114 1.343(12) no
C114 C115 1.359(12) no
C115 C116 1.395(11) no
C121 C126 1.362(10) no
C121 C122 1.390(10) no
C122 C123 1.373(11) no
C123 C124 1.373(12) no
C124 C125 1.358(12) no
C125 C126 1.366(11) no
C131 C136 1.351(11) no
C131 C132 1.362(11) no
C132 C133 1.370(12) no
C133 C134 1.374(14) no
C134 C135 1.334(13) no
C135 C136 1.373(11) no
P2 C211 1.783(8) yes
P2 C231 1.797(8) yes
P2 C221 1.798(8) yes
C211 C212 1.379(9) no
C211 C216 1.390(10) no
C212 C213 1.391(10) no
C213 C214 1.365(11) no
C214 C215 1.396(11) no
C215 C216 1.389(10) no
C221 C222 1.375(10) no
C221 C226 1.401(9) no
C222 C223 1.387(10) no
C223 C224 1.387(11) no
C224 C225 1.354(11) no
C225 C226 1.391(10) no
C231 C236 1.369(10) no
C231 C232 1.377(10) no
C232 C233 1.374(11) no
C233 C234 1.358(12) no
C234 C235 1.341(12) no
C235 C236 1.386(11) no
Ga C21 1.984(8) yes
Ga C31 2.000(8) yes
Ga C11 2.010(8) yes
Ga C41 2.039(8) yes
C11 C12 1.352(10) no
C11 C16 1.363(9) no
C12 F12 1.358(8) no
C12 C13 1.391(11) no
C13 C14 1.350(11) no
C13 F13 1.354(9) no
C14 F14 1.342(10) no
C14 C15 1.363(11) no
C15 F15 1.342(8) no
C15 C16 1.379(11) no
C16 F16 1.380(8) no
C21 C22 1.379(10) no
C21 C26 1.382(10) no
C22 F22 1.362(9) no
C22 C23 1.385(10) no
C23 F23 1.356(9) no
C23 C24 1.377(11) no
C24 F24 1.320(9) no
C24 C25 1.355(12) no
C25 F25 1.358(9) no
C25 C26 1.361(11) no
C26 F26 1.364(9) no
C31 C36 1.364(11) no
C31 C32 1.366(11) no
C32 F32 1.338(9) no
C32 C33 1.379(12) no
C33 F33 1.346(10) no
C33 C34 1.351(13) no
C34 C35 1.350(13) no
C34 F34 1.365(10) no
C35 F35 1.355(10) no
C35 C36 1.370(12) no
C36 F36 1.357(10) no
C41 C42 1.332(11) no
C41 C46 1.371(11) no
C42 F42 1.362(10) no
C42 C43 1.374(13) no
C43 F43 1.325(12) no
C43 C44 1.396(15) no
C44 C45 1.355(14) no
C44 F44 1.356(11) no
C45 F45 1.332(12) no
C45 C46 1.355(13) no
C46 F46 1.349(10) no

loop_
_geom_contact_atom_site_label_1
_geom_contact_atom_site_label_2
_geom_contact_distance
_geom_contact_site_symmetry_2
_geom_contact_publ_flag
Ga F12 3.094(4) . no
Ga F16 3.280(5) . no
Ga F22 3.293(5) . no
Ga F26 3.042(5) . no
Ga F32 3.054(5) . no
Ga F36 3.278(5) . no
Ga F42 3.225(6) . no
Ga F46 3.099(6) . no
H125 H224 2.536(16) 2_656 no
F22 H233 2.549(13) 1_455 no
N H112 2.670(12) . no
N F45 4.223(10) 1_655 no
F32 C223 2.973(11) 3_656 no
F35 C24 2.997(11) 4_565 no
F14 F24 2.971(8) 4_665 no

loop_
_geom_torsion_atom_site_label_1
_geom_torsion_atom_site_label_2
_geom_torsion_atom_site_label_3
_geom_torsion_atom_site_label_4
_geom_torsion
_geom_torsion_publ_flag
P2 N P1 C131 156.0(8) no
P2 N P1 C111 -82.9(8) no
P2 N P1 C121 37.2(10) no
N P1 C111 C112 -22.0(9) no
C131 P1 C111 C112 97.9(8) no
C121 P1 C111 C112 -146.6(8) no
N P1 C111 C116 162.6(8) no
C131 P1 C111 C116 -77.6(9) no
C121 P1 C111 C116 37.9(9) no
C116 C111 C112 C113 -6.0(15) no
P1 C111 C112 C113 178.3(8) no
C111 C112 C113 C114 4.3(18) no
C112 C113 C114 C115 -1.(2) no
C113 C114 C115 C116 -0.3(19) no
C112 C111 C116 C115 4.8(15) no
P1 C111 C116 C115 -179.8(7) no
C114 C115 C116 C111 -1.6(16) no
N P1 C121 C126 105.8(8) no
C131 P1 C121 C126 -13.0(10) no
C111 P1 C121 C126 -130.1(8) no
N P1 C121 C122 -68.5(8) no
C131 P1 C121 C122 172.7(8) no
C111 P1 C121 C122 55.6(8) no
C126 C121 C122 C123 -0.5(15) no
P1 C121 C122 C123 174.0(8) no
C121 C122 C123 C124 -2.3(16) no
C122 C123 C124 C125 3.5(18) no
C123 C124 C125 C126 -1.9(19) no
C122 C121 C126 C125 2.1(15) no
P1 C121 C126 C125 -172.1(8) no
C124 C125 C126 C121 -0.9(18) no
N P1 C131 C136 -39.7(10) no
C111 P1 C131 C136 -162.7(9) no
C121 P1 C131 C136 83.0(9) no
N P1 C131 C132 144.7(8) no
C111 P1 C131 C132 21.8(10) no
C121 P1 C131 C132 -92.5(9) no
C136 C131 C132 C133 1.1(18) no
P1 C131 C132 C133 176.7(9) no
C131 C132 C133 C134 -2.(2) no
C132 C133 C134 C135 2.(3) no
C133 C134 C135 C136 -1.(2) no
C132 C131 C136 C135 -0.2(17) no
P1 C131 C136 C135 -175.9(8) no
C134 C135 C136 C131 0.(2) no
P1 N P2 C211 27.5(9) no
P1 N P2 C231 -95.1(8) no
P1 N P2 C221 146.5(8) no
N P2 C211 C212 -111.5(7) no
C231 P2 C211 C212 13.4(9) no
C221 P2 C211 C212 129.7(7) no
N P2 C211 C216 64.0(8) no
C231 P2 C211 C216 -171.1(7) no
C221 P2 C211 C216 -54.8(8) no
C216 C211 C212 C213 0.8(13) no
P2 C211 C212 C213 176.3(7) no
C211 C212 C213 C214 -1.7(15) no
C212 C213 C214 C215 2.5(16) no
C213 C214 C215 C216 -2.3(16) no
C214 C215 C216 C211 1.4(14) no
C212 C211 C216 C215 -0.6(13) no
P2 C211 C216 C215 -176.2(7) no
N P2 C221 C222 28.7(8) no
C211 P2 C221 C222 152.3(7) no
C231 P2 C221 C222 -92.0(8) no
N P2 C221 C226 -154.7(7) no
C211 P2 C221 C226 -31.1(9) no
C231 P2 C221 C226 84.7(8) no
C226 C221 C222 C223 1.8(15) no
P2 C221 C222 C223 178.3(7) no
C221 C222 C223 C224 -1.5(15) no
C222 C223 C224 C225 1.8(16) no
C223 C224 C225 C226 -2.3(17) no
C224 C225 C226 C221 2.5(15) no
C222 C221 C226 C225 -2.3(14) no
P2 C221 C226 C225 -178.8(7) no
N P2 C231 C236 -142.3(8) no
C211 P2 C231 C236 91.1(9) no
C221 P2 C231 C236 -24.7(10) no
N P2 C231 C232 39.7(8) no
C211 P2 C231 C232 -86.8(8) no
C221 P2 C231 C232 157.4(7) no
C236 C231 C232 C233 -0.3(15) no
P2 C231 C232 C233 177.7(8) no
C231 C232 C233 C234 -0.2(17) no
C232 C233 C234 C235 1.(2) no
C233 C234 C235 C236 -0.(2) no
C232 C231 C236 C235 0.6(15) no
P2 C231 C236 C235 -177.3(8) no
C234 C235 C236 C231 -0.2(18) no
C21 Ga C11 C12 69.8(8) no
C31 Ga C11 C12 -169.4(7) no
C41 Ga C11 C12 -53.4(8) no
C21 Ga C11 C16 -101.2(8) no
C31 Ga C11 C16 19.6(9) no
C41 Ga C11 C16 135.6(7) no
C16 C11 C12 F12 176.3(7) no
Ga C11 C12 F12 4.3(11) no
C16 C11 C12 C13 -2.3(14) no
Ga C11 C12 C13 -174.3(7) no
C11 C12 C13 C14 -0.9(15) no
F12 C12 C13 C14 -179.5(8) no
C11 C12 C13 F13 -179.4(8) no
F12 C12 C13 F13 1.9(13) no
F13 C13 C14 F14 -1.9(15) no
C12 C13 C14 F14 179.5(8) no
F13 C13 C14 C15 -179.1(9) no
C12 C13 C14 C15 2.3(15) no
F14 C14 C15 F15 0.4(14) no
C13 C14 C15 F15 177.7(8) no
F14 C14 C15 C16 -177.8(8) no
C13 C14 C15 C16 -0.5(15) no
C12 C11 C16 C15 4.2(13) no
Ga C11 C16 C15 175.8(7) no
C12 C11 C16 F16 -179.1(7) no
Ga C11 C16 F16 -7.6(12) no
F15 C15 C16 C11 178.8(8) no
C14 C15 C16 C11 -3.0(15) no
F15 C15 C16 F16 2.0(13) no
C14 C15 C16 F16 -179.8(8) no
C31 Ga C21 C22 126.1(8) no
C11 Ga C21 C22 -111.8(8) no
C41 Ga C21 C22 9.7(10) no
C31 Ga C21 C26 -56.5(8) no
C11 Ga C21 C26 65.7(8) no
C41 Ga C21 C26 -172.9(7) no
C26 C21 C22 F22 -175.8(7) no
Ga C21 C22 F22 1.8(13) no
C26 C21 C22 C23 1.7(14) no
Ga C21 C22 C23 179.3(7) no
F22 C22 C23 F23 -3.0(13) no
C21 C22 C23 F23 179.5(8) no
F22 C22 C23 C24 176.3(8) no
C21 C22 C23 C24 -1.2(15) no
F23 C23 C24 F24 0.2(15) no
C22 C23 C24 F24 -179.1(8) no
F23 C23 C24 C25 179.3(8) no
C22 C23 C24 C25 0.0(15) no
F24 C24 C25 F25 0.3(14) no
C23 C24 C25 F25 -178.7(8) no
F24 C24 C25 C26 179.5(8) no
C23 C24 C25 C26 0.5(15) no
C24 C25 C26 F26 -179.0(8) no
F25 C25 C26 F26 0.2(13) no
C24 C25 C26 C21 0.1(16) no
F25 C25 C26 C21 179.3(8) no
C22 C21 C26 C25 -1.2(14) no
Ga C21 C26 C25 -179.0(7) no
C22 C21 C26 F26 177.9(7) no
Ga C21 C26 F26 0.0(12) no
C21 Ga C31 C36 -13.2(9) no
C11 Ga C31 C36 -128.8(8) no
C41 Ga C31 C36 110.0(9) no
C21 Ga C31 C32 172.1(7) no
C11 Ga C31 C32 56.6(8) no
C41 Ga C31 C32 -64.7(8) no
C36 C31 C32 F32 -177.6(8) no
Ga C31 C32 F32 -2.2(12) no
C36 C31 C32 C33 0.1(14) no
Ga C31 C32 C33 175.4(8) no
F32 C32 C33 F33 -0.5(15) no
C31 C32 C33 F33 -178.3(9) no
F32 C32 C33 C34 178.5(9) no
C31 C32 C33 C34 0.7(16) no
F33 C33 C34 C35 178.0(10) no
C32 C33 C34 C35 -1.0(17) no
F33 C33 C34 F34 -1.4(17) no
C32 C33 C34 F34 179.6(8) no
C33 C34 C35 F35 -179.9(10) no
F34 C34 C35 F35 -0.4(16) no
C33 C34 C35 C36 0.4(17) no
F34 C34 C35 C36 179.9(9) no
C32 C31 C36 F36 178.7(8) no
Ga C31 C36 F36 3.9(14) no
C32 C31 C36 C35 -0.7(15) no
Ga C31 C36 C35 -175.6(8) no
C34 C35 C36 F36 -179.0(9) no
F35 C35 C36 F36 1.3(15) no
C34 C35 C36 C31 0.5(17) no
F35 C35 C36 C31 -179.2(9) no
C21 Ga C41 C42 -136.8(8) no
C31 Ga C41 C42 101.8(9) no
C11 Ga C41 C42 -20.6(9) no
C21 Ga C41 C46 51.3(9) no
C31 Ga C41 C46 -70.1(8) no
C11 Ga C41 C46 167.5(7) no
C46 C41 C42 F42 179.2(9) no
Ga C41 C42 F42 7.0(14) no
C46 C41 C42 C43 -1.2(16) no
Ga C41 C42 C43 -173.3(8) no
C41 C42 C43 F43 -178.3(10) no
F42 C42 C43 F43 1.4(16) no
C41 C42 C43 C44 -0.2(18) no
F42 C42 C43 C44 179.4(10) no
F43 C43 C44 C45 -179.8(11) no
C42 C43 C44 C45 2.(2) no
F43 C43 C44 F44 -1.1(18) no
C42 C43 C44 F44 -179.2(9) no
F44 C44 C45 F45 0.3(19) no
C43 C44 C45 F45 179.1(11) no
F44 C44 C45 C46 179.0(9) no
C43 C44 C45 C46 -2.(2) no
F45 C45 C46 F46 -4.6(16) no
C44 C45 C46 F46 176.7(10) no
F45 C45 C46 C41 179.3(9) no
C44 C45 C46 C41 0.7(18) no
C42 C41 C46 F46 -175.0(9) no
Ga C41 C46 F46 -2.6(12) no
C42 C41 C46 C45 1.0(16) no
Ga C41 C46 C45 173.4(8) no
